data_4304071
loop_
_publ_author_name
'Yakov P. Nizhnik'
'Anna Szemik-Hojniak'
'Irena Deperasi\'nska'
'Lucjan B. Jerzykiewicz'
'Maria Korabik'
'Marek Hojniak'
'Vladimir P. Andreev'

_publ_section_title
;
X-ray Crystal Structure and Magnetic and Photophysical Properties of Novel
Copper(II) N-Oxide Adduct [(4-MPyO)2(CuCl2)2(H2O)(C2H5OH)] (4-MPyO =
4-(4-Methoxystyryl)pyridine N-Oxide)
;
_journal_name_full 'Inorganic Chemistry'
_journal_page_first 2103
_journal_page_last 2112
_journal_paper_doi 10.1021/ic701413m
_journal_volume 47
_journal_year 2008
_chemical_formula_moiety 'C30 H34 Cl4 Cu2 N2 O6'
_chemical_formula_sum 'C30 H34 Cl4 Cu2 N2 O6'
_chemical_formula_weight 787.47
_chemical_name_systematic
;
 ?
;
_space_group_IT_number 14
_symmetry_cell_setting monoclinic
_symmetry_Int_Tables_number 14
_symmetry_space_group_name_Hall '-P 2ybc'
_symmetry_space_group_name_H-M 'P 1 21/c 1'
_atom_sites_solution_hydrogens geom
_atom_sites_solution_primary direct
_atom_sites_solution_secondary difmap
_audit_creation_method SHELXL-97
_cell_angle_alpha 90.000(5)
_cell_angle_beta 93.839(5)
_cell_angle_gamma 90.000(5)
_cell_formula_units_Z 4
_cell_length_a 13.467(5)
_cell_length_b 16.005(5)
_cell_length_c 14.949(5)
_cell_measurement_reflns_used 4987
_cell_measurement_temperature 100(2)
_cell_measurement_theta_max 26
_cell_measurement_theta_min 3
_cell_volume 3214.9(19)
_computing_cell_refinement 'Oxford Diffraion software, CrystAlis 1.171'
_computing_data_collection 'Oxford Diffraion software, CrystAlis 1.171'
_computing_data_reduction 'Oxford Diffraion software, CrystAlis 1.171'
_computing_molecular_graphics 'SHELXTL-NT V5.1, Bruker AXS 1999'
_computing_publication_material 'SHELXTL-NT V5.1, Bruker AXS 1999'
_computing_structure_refinement 'SHELXTL-NT V5.1, Bruker AXS 1999'
_computing_structure_solution 'SHELXTL-NT V5.1, Bruker AXS 1999'
_diffrn_ambient_temperature 100(1)
_diffrn_measured_fraction_theta_full 0.960
_diffrn_measured_fraction_theta_max 0.960
_diffrn_measurement_device_type 'Kuma KM4CCD kappa-axis diffractometer'
_diffrn_measurement_method \w
_diffrn_radiation_monochromator graphite
_diffrn_radiation_source 'fine-focus sealed tube'
_diffrn_radiation_type MoK\a
_diffrn_radiation_wavelength 0.71073
_diffrn_reflns_av_R_equivalents 0.0383
_diffrn_reflns_av_sigmaI/netI 0.0574
_diffrn_reflns_limit_h_max 17
_diffrn_reflns_limit_h_min -15
_diffrn_reflns_limit_k_max 21
_diffrn_reflns_limit_k_min -20
_diffrn_reflns_limit_l_max 19
_diffrn_reflns_limit_l_min -16
_diffrn_reflns_number 24340
_diffrn_reflns_theta_full 28.06
_diffrn_reflns_theta_max 28.06
_diffrn_reflns_theta_min 3.01
_exptl_absorpt_coefficient_mu 1.701
_exptl_absorpt_correction_T_max 0.613
_exptl_absorpt_correction_T_min 0.495
_exptl_absorpt_correction_type analytical
_exptl_absorpt_process_details
;

Oxford Diffraion software, CrystAlis 1.171

;
_exptl_crystal_colour RED
_exptl_crystal_density_diffrn 1.627
_exptl_crystal_density_method 'not measured'
_exptl_crystal_description BLOCK
_exptl_crystal_F_000 1608
_exptl_crystal_size_max 0.253
_exptl_crystal_size_mid 0.184
_exptl_crystal_size_min 0.143
_refine_diff_density_max 0.752
_refine_diff_density_min -0.373
_refine_diff_density_rms 0.081
_refine_ls_extinction_method none
_refine_ls_goodness_of_fit_ref 0.972
_refine_ls_hydrogen_treatment mixed
_refine_ls_matrix_type full
_refine_ls_number_parameters 409
_refine_ls_number_reflns 7490
_refine_ls_number_restraints 0
_refine_ls_restrained_S_all 0.972
_refine_ls_R_factor_all 0.0647
_refine_ls_R_factor_gt 0.0353
_refine_ls_shift/su_max 0.026
_refine_ls_shift/su_mean 0.002
_refine_ls_structure_factor_coef Fsqd
_refine_ls_weighting_details 'calc w=1/[\s^2^(Fo^2^)+(0.0329P)^2^+0.0000P] where P=(Fo^2^+2Fc^2^)/3'
_refine_ls_weighting_scheme calc
_refine_ls_wR_factor_gt 0.0656
_refine_ls_wR_factor_ref 0.0716
_reflns_number_gt 5423
_reflns_number_total 7490
_reflns_threshold_expression >2sigma(I)
_cod_data_source_file ic701413m-file002.cif
_cod_data_source_block szem08a
_cod_depositor_comments
;
The following automatic conversions were performed:
'_symmetry_cell_setting' value 'Monoclinic' changed to 'monoclinic'
according to '/home/saulius/struct/CIF-dictionaries/cif_core.dic'
dictionary named 'cif_core.dic' version 2.4.1 from 2010-06-29.

Automatic conversion script
Id: cif_fix_enum 1527 2010-12-29 10:47:43Z saulius 
;
_cod_original_sg_symbol_H-M 'P 21/c'
_cod_database_code 4304071

loop_
_symmetry_equiv_pos_as_xyz
'x, y, z'
'-x, y+1/2, -z+1/2'
'-x, -y, -z'
'x, -y-1/2, z-1/2'

loop_
_atom_site_label
_atom_site_type_symbol
_atom_site_fract_x
_atom_site_fract_y
_atom_site_fract_z
_atom_site_U_iso_or_equiv
_atom_site_adp_type
_atom_site_occupancy
_atom_site_symmetry_multiplicity
_atom_site_calc_flag
_atom_site_refinement_flags
_atom_site_disorder_assembly
_atom_site_disorder_group
Cu1 Cu 0.66837(2) 0.119123(18) 0.573073(19) 0.01252(8) Uani 1 1 d . . .
Cu2 Cu 0.82061(2) 0.148101(18) 0.412454(19) 0.01252(8) Uani 1 1 d . . .
Cl1 Cl 0.69749(4) 0.11591(4) 0.72180(4) 0.01641(13) Uani 1 1 d . . .
Cl2 Cl 0.50115(4) 0.12422(4) 0.56905(4) 0.01549(13) Uani 1 1 d . . .
Cl3 Cl 0.78690(4) 0.11122(4) 0.26968(4) 0.01680(14) Uani 1 1 d . . .
Cl4 Cl 0.98517(4) 0.13319(4) 0.41848(4) 0.01597(14) Uani 1 1 d . . .
O10 O 1.58446(12) 0.10865(10) 0.99620(11) 0.0193(4) Uani 1 1 d . . .
O20 O -0.10902(12) 0.10232(10) 0.01773(11) 0.0180(4) Uani 1 1 d . . .
O1 O 0.81028(11) 0.14158(10) 0.54806(10) 0.0147(4) Uani 1 1 d . . .
O2 O 0.67786(12) 0.14449(10) 0.44213(11) 0.0155(4) Uani 1 1 d . . .
O3 O 0.66580(14) -0.02168(11) 0.54979(12) 0.0188(4) Uani 1 1 d . . .
O4 O 0.80649(14) 0.28640(11) 0.39364(14) 0.0215(4) Uani 1 1 d . . .
N1 N 0.88762(14) 0.14531(12) 0.61129(13) 0.0122(4) Uani 1 1 d . . .
N2 N 0.59929(14) 0.14969(12) 0.38046(13) 0.0135(4) Uani 1 1 d . . .
C11 C 0.89943(17) 0.21470(15) 0.66215(15) 0.0136(5) Uani 1 1 d . . .
H11A H 0.8545 0.2587 0.6548 0.016 Uiso 1 1 calc R . .
C12 C 0.97851(17) 0.21981(14) 0.72499(16) 0.0146(5) Uani 1 1 d . . .
H12A H 0.9861 0.2671 0.7609 0.018 Uiso 1 1 calc R . .
C13 C 1.04786(17) 0.15469(15) 0.73562(15) 0.0126(5) Uani 1 1 d . . .
C14 C 1.02876(17) 0.08257(15) 0.68358(15) 0.0130(5) Uani 1 1 d . . .
H14A H 1.0707 0.0366 0.6913 0.016 Uiso 1 1 calc R . .
C15 C 0.94912(17) 0.07911(14) 0.62166(16) 0.0128(5) Uani 1 1 d . . .
H15A H 0.9376 0.0314 0.5870 0.015 Uiso 1 1 calc R . .
C16 C 1.13650(17) 0.16374(15) 0.79718(16) 0.0155(5) Uani 1 1 d . . .
H16A H 1.1383 0.2069 0.8389 0.019 Uiso 1 1 calc R . .
C17 C 1.21553(18) 0.11223(15) 0.79595(16) 0.0152(5) Uani 1 1 d . . .
H17A H 1.2102 0.0696 0.7537 0.018 Uiso 1 1 calc R . .
C18 C 1.30824(17) 0.11454(15) 0.85213(16) 0.0137(5) Uani 1 1 d . . .
C19 C 1.32634(18) 0.16747(15) 0.92570(16) 0.0167(6) Uani 1 1 d . . .
H19A H 1.2767 0.2041 0.9412 0.020 Uiso 1 1 calc R . .
C20 C 1.41664(18) 0.16674(15) 0.97635(16) 0.0169(6) Uani 1 1 d . . .
H20A H 1.4270 0.2022 1.0254 0.020 Uiso 1 1 calc R . .
C21 C 1.49180(18) 0.11239(15) 0.95310(16) 0.0152(5) Uani 1 1 d . . .
C22 C 1.47534(19) 0.05838(15) 0.88121(17) 0.0190(6) Uani 1 1 d . . .
H22A H 1.5251 0.0216 0.8663 0.023 Uiso 1 1 calc R . .
C23 C 1.38491(18) 0.05916(15) 0.83157(17) 0.0187(6) Uani 1 1 d . . .
H23A H 1.3745 0.0224 0.7837 0.022 Uiso 1 1 calc R . .
C24 C 1.60244(19) 0.15732(17) 1.07590(17) 0.0240(6) Uani 1 1 d . . .
H24A H 1.6697 0.1487 1.0997 0.036 Uiso 1 1 calc R . .
H24B H 1.5572 0.1405 1.1195 0.036 Uiso 1 1 calc R . .
H24C H 1.5925 0.2154 1.0620 0.036 Uiso 1 1 calc R . .
C31 C 0.57407(18) 0.22442(15) 0.34467(16) 0.0145(5) Uani 1 1 d . . .
H31A H 0.6122 0.2715 0.3594 0.017 Uiso 1 1 calc R . .
C32 C 0.49107(18) 0.23047(15) 0.28596(15) 0.0155(5) Uani 1 1 d . . .
H32A H 0.4744 0.2817 0.2597 0.019 Uiso 1 1 calc R . .
C33 C 0.43148(17) 0.16055(15) 0.26524(16) 0.0140(5) Uani 1 1 d . . .
C34 C 0.46533(17) 0.08342(15) 0.30081(15) 0.0139(5) Uani 1 1 d . . .
H34A H 0.4304 0.0348 0.2855 0.017 Uiso 1 1 calc R . .
C35 C 0.54916(17) 0.07938(15) 0.35764(16) 0.0138(5) Uani 1 1 d . . .
H35A H 0.5714 0.0281 0.3804 0.017 Uiso 1 1 calc R . .
C36 C 0.33743(18) 0.16865(15) 0.21039(16) 0.0154(5) Uani 1 1 d . . .
H36A H 0.3252 0.2177 0.1782 0.019 Uiso 1 1 calc R . .
C37 C 0.26824(18) 0.10811(16) 0.20474(16) 0.0164(5) Uani 1 1 d . . .
H37A H 0.2842 0.0595 0.2366 0.020 Uiso 1 1 calc R . .
C38 C 0.17158(18) 0.10889(15) 0.15514(16) 0.0151(5) Uani 1 1 d . . .
C39 C 0.13977(18) 0.17036(15) 0.09311(16) 0.0150(5) Uani 1 1 d . . .
H39A H 0.1818 0.2148 0.0824 0.018 Uiso 1 1 calc R . .
C40 C 0.04716(18) 0.16634(15) 0.04743(16) 0.0152(5) Uani 1 1 d . . .
H40A H 0.0278 0.2072 0.0056 0.018 Uiso 1 1 calc R . .
C41 C -0.01706(18) 0.10060(14) 0.06440(16) 0.0144(5) Uani 1 1 d . . .
C42 C 0.01217(18) 0.03852(15) 0.12559(16) 0.0165(6) Uani 1 1 d . . .
H42A H -0.0306 -0.0053 0.1369 0.020 Uiso 1 1 calc R . .
C43 C 0.10613(18) 0.04285(15) 0.16961(17) 0.0179(6) Uani 1 1 d . . .
H43A H 0.1262 0.0008 0.2098 0.021 Uiso 1 1 calc R . .
C44 C -0.17815(18) 0.03571(15) 0.03441(17) 0.0178(6) Uani 1 1 d . . .
H44A H -0.2388 0.0440 -0.0020 0.027 Uiso 1 1 calc R . .
H44B H -0.1921 0.0360 0.0965 0.027 Uiso 1 1 calc R . .
H44C H -0.1493 -0.0170 0.0197 0.027 Uiso 1 1 calc R . .
C1 C 0.74261(19) -0.08346(15) 0.54870(18) 0.0193(6) Uani 1 1 d . . .
H1A H 0.7176 -0.1361 0.5701 0.023 Uiso 1 1 calc R . .
H1B H 0.7984 -0.0666 0.5891 0.023 Uiso 1 1 calc R . .
C2 C 0.7777(2) -0.09546(17) 0.45629(18) 0.0269(7) Uani 1 1 d . . .
H2A H 0.8285 -0.1377 0.4580 0.040 Uiso 1 1 calc R . .
H2B H 0.8044 -0.0438 0.4356 0.040 Uiso 1 1 calc R . .
H2C H 0.7228 -0.1126 0.4162 0.040 Uiso 1 1 calc R . .
H41 H 0.843(3) 0.324(2) 0.435(2) 0.076(13) Uiso 1 1 d . . .
H42 H 0.796(2) 0.3116(19) 0.346(2) 0.043(10) Uiso 1 1 d . . .
H31 H 0.619(2) -0.0410(17) 0.5268(19) 0.029(9) Uiso 1 1 d . . .

loop_
_atom_site_aniso_label
_atom_site_aniso_U_11
_atom_site_aniso_U_22
_atom_site_aniso_U_33
_atom_site_aniso_U_23
_atom_site_aniso_U_13
_atom_site_aniso_U_12
Cu1 0.01008(16) 0.01614(15) 0.01131(16) 0.00020(13) 0.00036(12) -0.00030(13)
Cu2 0.01019(16) 0.01597(15) 0.01132(16) -0.00135(13) 0.00019(12) -0.00013(12)
Cl1 0.0158(3) 0.0221(3) 0.0113(3) -0.0008(3) 0.0004(2) -0.0025(3)
Cl2 0.0104(3) 0.0183(3) 0.0177(3) -0.0004(3) 0.0008(2) -0.0011(2)
Cl3 0.0169(3) 0.0214(3) 0.0120(3) -0.0031(3) -0.0004(2) -0.0010(3)
Cl4 0.0111(3) 0.0215(3) 0.0154(3) 0.0005(3) 0.0010(2) 0.0019(2)
O10 0.0126(9) 0.0261(10) 0.0183(10) -0.0043(8) -0.0046(7) 0.0029(8)
O20 0.0130(9) 0.0190(9) 0.0212(10) 0.0049(8) -0.0050(8) -0.0028(7)
O1 0.0085(9) 0.0245(10) 0.0109(9) -0.0010(7) -0.0012(7) -0.0004(7)
O2 0.0097(9) 0.0246(9) 0.0118(9) 0.0025(7) -0.0020(7) -0.0008(7)
O3 0.0125(10) 0.0184(10) 0.0254(11) -0.0064(8) 0.0011(9) -0.0010(8)
O4 0.0277(12) 0.0174(10) 0.0182(11) 0.0016(9) -0.0062(9) -0.0006(8)
N1 0.0079(10) 0.0195(11) 0.0091(10) 0.0020(9) -0.0008(8) -0.0017(8)
N2 0.0096(11) 0.0204(11) 0.0106(10) -0.0003(9) 0.0019(8) -0.0007(9)
C11 0.0125(13) 0.0143(12) 0.0143(13) 0.0010(10) 0.0021(10) 0.0010(10)
C12 0.0154(14) 0.0145(12) 0.0143(13) -0.0015(10) 0.0029(11) -0.0018(10)
C13 0.0114(13) 0.0157(12) 0.0107(12) 0.0015(10) 0.0012(10) -0.0023(10)
C14 0.0094(13) 0.0160(12) 0.0136(13) 0.0038(10) 0.0004(10) 0.0000(10)
C15 0.0127(13) 0.0108(12) 0.0152(13) -0.0003(10) 0.0030(10) -0.0004(10)
C16 0.0167(14) 0.0175(13) 0.0119(13) -0.0009(10) -0.0027(10) -0.0026(10)
C17 0.0167(14) 0.0167(13) 0.0119(12) 0.0009(11) -0.0009(10) -0.0034(11)
C18 0.0133(13) 0.0155(12) 0.0123(12) 0.0006(11) 0.0016(10) -0.0039(10)
C19 0.0139(13) 0.0196(13) 0.0164(14) -0.0034(11) -0.0001(11) 0.0013(11)
C20 0.0180(14) 0.0193(14) 0.0133(13) -0.0045(11) 0.0009(11) -0.0012(11)
C21 0.0122(13) 0.0177(13) 0.0153(13) 0.0059(11) -0.0022(10) -0.0008(11)
C22 0.0173(15) 0.0195(13) 0.0202(14) 0.0000(11) 0.0019(11) 0.0034(11)
C23 0.0195(15) 0.0178(13) 0.0185(14) -0.0036(11) -0.0023(11) 0.0011(11)
C24 0.0205(15) 0.0272(15) 0.0230(15) -0.0066(13) -0.0084(12) 0.0049(12)
C31 0.0141(13) 0.0156(13) 0.0141(13) -0.0019(10) 0.0034(10) -0.0013(10)
C32 0.0153(14) 0.0163(13) 0.0149(13) 0.0025(10) 0.0021(11) 0.0035(10)
C33 0.0104(13) 0.0210(13) 0.0107(12) 0.0003(10) 0.0018(10) 0.0004(10)
C34 0.0149(14) 0.0179(13) 0.0091(12) -0.0021(10) 0.0021(10) -0.0044(10)
C35 0.0139(14) 0.0137(12) 0.0142(13) 0.0003(10) 0.0051(10) -0.0021(10)
C36 0.0133(13) 0.0192(13) 0.0133(13) -0.0002(10) -0.0029(10) 0.0009(10)
C37 0.0135(13) 0.0215(14) 0.0137(13) 0.0008(11) -0.0026(10) 0.0014(11)
C38 0.0116(13) 0.0199(13) 0.0138(13) -0.0004(11) -0.0001(10) 0.0002(10)
C39 0.0132(13) 0.0167(13) 0.0153(13) -0.0019(10) 0.0014(10) -0.0028(10)
C40 0.0183(14) 0.0147(13) 0.0127(13) 0.0022(10) 0.0015(11) 0.0033(10)
C41 0.0129(13) 0.0167(13) 0.0131(13) -0.0033(10) -0.0014(10) 0.0023(10)
C42 0.0140(14) 0.0178(13) 0.0178(14) 0.0022(11) 0.0016(11) -0.0045(10)
C43 0.0171(14) 0.0211(14) 0.0154(13) 0.0054(11) 0.0008(11) -0.0008(11)
C44 0.0125(14) 0.0205(14) 0.0198(14) -0.0017(11) -0.0038(11) -0.0013(10)
C1 0.0166(14) 0.0163(13) 0.0245(15) 0.0012(12) -0.0023(11) 0.0017(11)
C2 0.0204(16) 0.0317(16) 0.0293(17) -0.0044(13) 0.0070(13) 0.0043(12)

loop_
_atom_type_symbol
_atom_type_description
_atom_type_scat_dispersion_real
_atom_type_scat_dispersion_imag
_atom_type_scat_source
C C 0.0033 0.0016 'International Tables Vol C Tables 4.2.6.8 and 6.1.1.4'
H H 0.0000 0.0000 'International Tables Vol C Tables 4.2.6.8 and 6.1.1.4'
N N 0.0061 0.0033 'International Tables Vol C Tables 4.2.6.8 and 6.1.1.4'
O O 0.0106 0.0060 'International Tables Vol C Tables 4.2.6.8 and 6.1.1.4'
Cl Cl 0.1484 0.1585 'International Tables Vol C Tables 4.2.6.8 and 6.1.1.4'
Cu Cu 0.3201 1.2651 'International Tables Vol C Tables 4.2.6.8 and 6.1.1.4'

loop_
_geom_angle_atom_site_label_1
_geom_angle_atom_site_label_2
_geom_angle_atom_site_label_3
_geom_angle
_geom_angle_site_symmetry_1
_geom_angle_site_symmetry_3
_geom_angle_publ_flag
O1 Cu1 O2 70.04(6) . . ?
O1 Cu1 Cl1 94.81(5) . . ?
O2 Cu1 Cl1 162.84(5) . . ?
O1 Cu1 Cl2 162.47(5) . . ?
O2 Cu1 Cl2 95.47(5) . . ?
Cl1 Cu1 Cl2 97.83(3) . . ?
O1 Cu1 O3 98.84(7) . . ?
O2 Cu1 O3 92.99(7) . . ?
Cl1 Cu1 O3 97.42(5) . . ?
Cl2 Cu1 O3 91.54(5) . . ?
O2 Cu2 O1 69.43(6) . . ?
O2 Cu2 Cl4 163.02(5) . . ?
O1 Cu2 Cl4 95.06(5) . . ?
O2 Cu2 Cl3 93.86(5) . . ?
O1 Cu2 Cl3 155.80(5) . . ?
Cl4 Cu2 Cl3 98.55(3) . . ?
O2 Cu2 O4 88.95(7) . . ?
O1 Cu2 O4 99.46(7) . . ?
Cl4 Cu2 O4 100.79(5) . . ?
Cl3 Cu2 O4 97.54(6) . . ?
C21 O10 C24 117.84(19) . . ?
C41 O20 C44 117.62(18) . . ?
N1 O1 Cu1 124.99(14) . . ?
N1 O1 Cu2 125.97(13) . . ?
Cu1 O1 Cu2 108.86(7) . . ?
N2 O2 Cu2 124.30(14) . . ?
N2 O2 Cu1 125.12(13) . . ?
Cu2 O2 Cu1 110.24(7) . . ?
C1 O3 Cu1 132.89(15) . . ?
C1 O3 H31 107(2) . . ?
Cu1 O3 H31 118(2) . . ?
Cu2 O4 H41 120(2) . . ?
Cu2 O4 H42 127(2) . . ?
H41 O4 H42 107(3) . . ?
C15 N1 C11 122.3(2) . . ?
C15 N1 O1 118.79(19) . . ?
C11 N1 O1 118.92(19) . . ?
C35 N2 C31 122.3(2) . . ?
C35 N2 O2 118.42(19) . . ?
C31 N2 O2 119.27(19) . . ?
N1 C11 C12 119.4(2) . . ?
N1 C11 H11A 120.3 . . ?
C12 C11 H11A 120.3 . . ?
C11 C12 C13 120.9(2) . . ?
C11 C12 H12A 119.6 . . ?
C13 C12 H12A 119.6 . . ?
C12 C13 C14 116.9(2) . . ?
C12 C13 C16 120.4(2) . . ?
C14 C13 C16 122.7(2) . . ?
C15 C14 C13 120.9(2) . . ?
C15 C14 H14A 119.6 . . ?
C13 C14 H14A 119.6 . . ?
N1 C15 C14 119.6(2) . . ?
N1 C15 H15A 120.2 . . ?
C14 C15 H15A 120.2 . . ?
C17 C16 C13 122.8(2) . . ?
C17 C16 H16A 118.6 . . ?
C13 C16 H16A 118.6 . . ?
C16 C17 C18 128.6(2) . . ?
C16 C17 H17A 115.7 . . ?
C18 C17 H17A 115.7 . . ?
C19 C18 C23 117.5(2) . . ?
C19 C18 C17 124.5(2) . . ?
C23 C18 C17 118.0(2) . . ?
C20 C19 C18 121.6(2) . . ?
C20 C19 H19A 119.2 . . ?
C18 C19 H19A 119.2 . . ?
C19 C20 C21 119.5(2) . . ?
C19 C20 H20A 120.2 . . ?
C21 C20 H20A 120.2 . . ?
O10 C21 C22 115.6(2) . . ?
O10 C21 C20 124.4(2) . . ?
C22 C21 C20 120.1(2) . . ?
C23 C22 C21 120.0(2) . . ?
C23 C22 H22A 120.0 . . ?
C21 C22 H22A 120.0 . . ?
C22 C23 C18 121.3(2) . . ?
C22 C23 H23A 119.3 . . ?
C18 C23 H23A 119.3 . . ?
O10 C24 H24A 109.5 . . ?
O10 C24 H24B 109.5 . . ?
H24A C24 H24B 109.5 . . ?
O10 C24 H24C 109.5 . . ?
H24A C24 H24C 109.5 . . ?
H24B C24 H24C 109.5 . . ?
N2 C31 C32 119.3(2) . . ?
N2 C31 H31A 120.4 . . ?
C32 C31 H31A 120.4 . . ?
C31 C32 C33 120.9(2) . . ?
C31 C32 H32A 119.6 . . ?
C33 C32 H32A 119.6 . . ?
C32 C33 C34 116.8(2) . . ?
C32 C33 C36 120.9(2) . . ?
C34 C33 C36 122.3(2) . . ?
C35 C34 C33 120.6(2) . . ?
C35 C34 H34A 119.7 . . ?
C33 C34 H34A 119.7 . . ?
N2 C35 C34 119.8(2) . . ?
N2 C35 H35A 120.1 . . ?
C34 C35 H35A 120.1 . . ?
C37 C36 C33 122.7(2) . . ?
C37 C36 H36A 118.6 . . ?
C33 C36 H36A 118.6 . . ?
C36 C37 C38 128.3(2) . . ?
C36 C37 H37A 115.9 . . ?
C38 C37 H37A 115.9 . . ?
C39 C38 C43 117.7(2) . . ?
C39 C38 C37 124.6(2) . . ?
C43 C38 C37 117.7(2) . . ?
C40 C39 C38 121.4(2) . . ?
C40 C39 H39A 119.3 . . ?
C38 C39 H39A 119.3 . . ?
C39 C40 C41 119.6(2) . . ?
C39 C40 H40A 120.2 . . ?
C41 C40 H40A 120.2 . . ?
O20 C41 C42 123.5(2) . . ?
O20 C41 C40 116.0(2) . . ?
C42 C41 C40 120.5(2) . . ?
C43 C42 C41 119.0(2) . . ?
C43 C42 H42A 120.5 . . ?
C41 C42 H42A 120.5 . . ?
C42 C43 C38 121.8(2) . . ?
C42 C43 H43A 119.1 . . ?
C38 C43 H43A 119.1 . . ?
O20 C44 H44A 109.5 . . ?
O20 C44 H44B 109.5 . . ?
H44A C44 H44B 109.5 . . ?
O20 C44 H44C 109.5 . . ?
H44A C44 H44C 109.5 . . ?
H44B C44 H44C 109.5 . . ?
O3 C1 C2 111.8(2) . . ?
O3 C1 H1A 109.3 . . ?
C2 C1 H1A 109.3 . . ?
O3 C1 H1B 109.3 . . ?
C2 C1 H1B 109.3 . . ?
H1A C1 H1B 107.9 . . ?
C1 C2 H2A 109.5 . . ?
C1 C2 H2B 109.5 . . ?
H2A C2 H2B 109.5 . . ?
C1 C2 H2C 109.5 . . ?
H2A C2 H2C 109.5 . . ?
H2B C2 H2C 109.5 . . ?

loop_
_geom_bond_atom_site_label_1
_geom_bond_atom_site_label_2
_geom_bond_distance
_geom_bond_site_symmetry_2
_geom_bond_publ_flag
Cu1 O1 2.004(2) . ?
Cu1 O2 2.012(2) . ?
Cu1 Cl1 2.232(1) . ?
Cu1 Cl2 2.250(2) . ?
Cu1 O3 2.280(2) . ?
Cu2 O2 2.003(2) . ?
Cu2 O1 2.044(2) . ?
Cu2 Cl4 2.225(1) . ?
Cu2 Cl3 2.232(1) . ?
Cu2 O4 2.238(2) . ?
O10 C21 1.367(3) . ?
O10 C24 1.431(3) . ?
O20 C41 1.380(3) . ?
O20 C44 1.448(3) . ?
O1 N1 1.360(2) . ?
O2 N2 1.359(2) . ?
O3 C1 1.432(3) . ?
O3 H31 0.77(3) . ?
O4 H41 0.97(4) . ?
O4 H42 0.82(3) . ?
N1 C15 1.347(3) . ?
N1 C11 1.349(3) . ?
N2 C35 1.344(3) . ?
N2 C31 1.345(3) . ?
C11 C12 1.374(3) . ?
C11 H11A 0.9300 . ?
C12 C13 1.401(3) . ?
C12 H12A 0.9300 . ?
C13 C14 1.406(3) . ?
C13 C16 1.465(3) . ?
C14 C15 1.370(3) . ?
C14 H14A 0.9300 . ?
C15 H15A 0.9300 . ?
C16 C17 1.347(3) . ?
C16 H16A 0.9300 . ?
C17 C18 1.458(3) . ?
C17 H17A 0.9300 . ?
C18 C19 1.397(3) . ?
C18 C23 1.410(3) . ?
C19 C20 1.389(3) . ?
C19 H19A 0.9300 . ?
C20 C21 1.396(3) . ?
C20 H20A 0.9300 . ?
C21 C22 1.385(3) . ?
C22 C23 1.383(3) . ?
C22 H22A 0.9300 . ?
C23 H23A 0.9300 . ?
C24 H24A 0.9600 . ?
C24 H24B 0.9600 . ?
C24 H24C 0.9600 . ?
C31 C32 1.378(3) . ?
C31 H31A 0.9300 . ?
C32 C33 1.400(3) . ?
C32 H32A 0.9300 . ?
C33 C34 1.408(3) . ?
C33 C36 1.468(3) . ?
C34 C35 1.368(3) . ?
C34 H34A 0.9300 . ?
C35 H35A 0.9300 . ?
C36 C37 1.343(3) . ?
C36 H36A 0.9300 . ?
C37 C38 1.454(3) . ?
C37 H37A 0.9300 . ?
C38 C39 1.399(3) . ?
C38 C43 1.402(3) . ?
C39 C40 1.383(3) . ?
C39 H39A 0.9300 . ?
C40 C41 1.396(3) . ?
C40 H40A 0.9300 . ?
C41 C42 1.389(3) . ?
C42 C43 1.388(3) . ?
C42 H42A 0.9300 . ?
C43 H43A 0.9300 . ?
C44 H44A 0.9600 . ?
C44 H44B 0.9600 . ?
C44 H44C 0.9600 . ?
C1 C2 1.502(4) . ?
C1 H1A 0.9700 . ?
C1 H1B 0.9700 . ?
C2 H2A 0.9600 . ?
C2 H2B 0.9600 . ?
C2 H2C 0.9600 . ?

loop_
_geom_hbond_atom_site_label_D
_geom_hbond_atom_site_label_H
_geom_hbond_atom_site_label_A
_geom_hbond_distance_DH
_geom_hbond_distance_HA
_geom_hbond_distance_DA
_geom_hbond_angle_DHA
_geom_hbond_site_symmetry_A
O4 H41 O20 0.97(4) 1.80(4) 2.761(2) 170(3) 4_666
O4 H42 Cl1 0.82(3) 2.50(3) 3.270(2) 157(3) 4_565
O3 H31 Cl2 0.77(3) 2.48(3) 3.220(2) 165(3) 3_656

loop_
_geom_torsion_atom_site_label_1
_geom_torsion_atom_site_label_2
_geom_torsion_atom_site_label_3
_geom_torsion_atom_site_label_4
_geom_torsion
_geom_torsion_site_symmetry_1
_geom_torsion_site_symmetry_2
_geom_torsion_site_symmetry_3
_geom_torsion_site_symmetry_4
_geom_torsion_publ_flag
O2 Cu1 O1 N1 175.45(17) . . . . ?
Cl1 Cu1 O1 N1 3.73(16) . . . . ?
Cl2 Cu1 O1 N1 139.80(15) . . . . ?
O3 Cu1 O1 N1 -94.56(16) . . . . ?
O2 Cu1 O1 Cu2 -9.17(7) . . . . ?
Cl1 Cu1 O1 Cu2 179.10(6) . . . . ?
Cl2 Cu1 O1 Cu2 -44.8(2) . . . . ?
O3 Cu1 O1 Cu2 80.81(8) . . . . ?
O2 Cu2 O1 N1 -175.43(18) . . . . ?
Cl4 Cu2 O1 N1 11.69(16) . . . . ?
Cl3 Cu2 O1 N1 135.81(14) . . . . ?
O4 Cu2 O1 N1 -90.15(16) . . . . ?
O2 Cu2 O1 Cu1 9.25(7) . . . . ?
Cl4 Cu2 O1 Cu1 -163.63(6) . . . . ?
Cl3 Cu2 O1 Cu1 -39.51(16) . . . . ?
O4 Cu2 O1 Cu1 94.53(8) . . . . ?
O1 Cu2 O2 N2 177.12(17) . . . . ?
Cl4 Cu2 O2 N2 -157.87(14) . . . . ?
Cl3 Cu2 O2 N2 -20.88(16) . . . . ?
O4 Cu2 O2 N2 76.61(16) . . . . ?
O1 Cu2 O2 Cu1 -9.30(7) . . . . ?
Cl4 Cu2 O2 Cu1 15.7(2) . . . . ?
Cl3 Cu2 O2 Cu1 152.70(7) . . . . ?
O4 Cu2 O2 Cu1 -109.81(9) . . . . ?
O1 Cu1 O2 N2 -177.04(18) . . . . ?
Cl1 Cu1 O2 N2 -147.94(15) . . . . ?
Cl2 Cu1 O2 N2 -7.19(16) . . . . ?
O3 Cu1 O2 N2 84.64(17) . . . . ?
O1 Cu1 O2 Cu2 9.45(7) . . . . ?
Cl1 Cu1 O2 Cu2 38.5(2) . . . . ?
Cl2 Cu1 O2 Cu2 179.29(7) . . . . ?
O3 Cu1 O2 Cu2 -88.88(8) . . . . ?
O1 Cu1 O3 C1 19.7(2) . . . . ?
O2 Cu1 O3 C1 90.0(2) . . . . ?
Cl1 Cu1 O3 C1 -76.4(2) . . . . ?
Cl2 Cu1 O3 C1 -174.5(2) . . . . ?
Cu1 O1 N1 C15 101.9(2) . . . . ?
Cu2 O1 N1 C15 -72.7(2) . . . . ?
Cu1 O1 N1 C11 -77.4(2) . . . . ?
Cu2 O1 N1 C11 108.1(2) . . . . ?
Cu2 O2 N2 C35 103.8(2) . . . . ?
Cu1 O2 N2 C35 -68.9(2) . . . . ?
Cu2 O2 N2 C31 -76.5(2) . . . . ?
Cu1 O2 N2 C31 110.9(2) . . . . ?
C15 N1 C11 C12 2.1(4) . . . . ?
O1 N1 C11 C12 -178.7(2) . . . . ?
N1 C11 C12 C13 1.2(4) . . . . ?
C11 C12 C13 C14 -4.1(3) . . . . ?
C11 C12 C13 C16 174.7(2) . . . . ?
C12 C13 C14 C15 3.9(3) . . . . ?
C16 C13 C14 C15 -174.8(2) . . . . ?
C11 N1 C15 C14 -2.3(3) . . . . ?
O1 N1 C15 C14 178.5(2) . . . . ?
C13 C14 C15 N1 -0.8(4) . . . . ?
C12 C13 C16 C17 -165.0(2) . . . . ?
C14 C13 C16 C17 13.7(4) . . . . ?
C13 C16 C17 C18 179.2(2) . . . . ?
C16 C17 C18 C19 7.5(4) . . . . ?
C16 C17 C18 C23 -173.1(2) . . . . ?
C23 C18 C19 C20 0.8(4) . . . . ?
C17 C18 C19 C20 -179.8(2) . . . . ?
C18 C19 C20 C21 0.5(4) . . . . ?
C24 O10 C21 C22 -174.2(2) . . . . ?
C24 O10 C21 C20 6.7(3) . . . . ?
C19 C20 C21 O10 177.5(2) . . . . ?
C19 C20 C21 C22 -1.4(4) . . . . ?
O10 C21 C22 C23 -178.1(2) . . . . ?
C20 C21 C22 C23 1.0(4) . . . . ?
C21 C22 C23 C18 0.4(4) . . . . ?
C19 C18 C23 C22 -1.3(4) . . . . ?
C17 C18 C23 C22 179.3(2) . . . . ?
C35 N2 C31 C32 3.4(4) . . . . ?
O2 N2 C31 C32 -176.4(2) . . . . ?
N2 C31 C32 C33 1.8(4) . . . . ?
C31 C32 C33 C34 -5.4(4) . . . . ?
C31 C32 C33 C36 173.4(2) . . . . ?
C32 C33 C34 C35 4.2(3) . . . . ?
C36 C33 C34 C35 -174.6(2) . . . . ?
C31 N2 C35 C34 -4.6(4) . . . . ?
O2 N2 C35 C34 175.2(2) . . . . ?
C33 C34 C35 N2 0.6(4) . . . . ?
C32 C33 C36 C37 -165.3(2) . . . . ?
C34 C33 C36 C37 13.5(4) . . . . ?
C33 C36 C37 C38 178.3(2) . . . . ?
C36 C37 C38 C39 9.8(4) . . . . ?
C36 C37 C38 C43 -171.1(2) . . . . ?
C43 C38 C39 C40 -0.1(4) . . . . ?
C37 C38 C39 C40 179.1(2) . . . . ?
C38 C39 C40 C41 1.2(4) . . . . ?
C44 O20 C41 C42 0.3(3) . . . . ?
C44 O20 C41 C40 -179.2(2) . . . . ?
C39 C40 C41 O20 178.4(2) . . . . ?
C39 C40 C41 C42 -1.2(4) . . . . ?
O20 C41 C42 C43 -179.5(2) . . . . ?
C40 C41 C42 C43 0.0(4) . . . . ?
C41 C42 C43 C38 1.1(4) . . . . ?
C39 C38 C43 C42 -1.1(4) . . . . ?
C37 C38 C43 C42 179.7(2) . . . . ?
Cu1 O3 C1 C2 -91.0(3) . . . . ?
